data_4306780
loop_
_publ_author_name
'Andrew L. Johnson'
'Nathan Hollingsworth'
'Gabriele Kociok-K\"ohn'
'Kieran C. Molloy'

_publ_section_title
;
Organozinc Aminoalcoholates: Synthesis, Structure, and Materials Chemistry
;
_journal_name_full 'Inorganic Chemistry'
_journal_page_first 12040
_journal_page_last 12048
_journal_paper_doi 10.1021/ic801591d
_journal_volume 47
_journal_year 2008
_chemical_formula_moiety 'C24 H58 N6 O2 Zn2'
_chemical_formula_sum 'C24 H58 N6 O2 Zn2'
_chemical_formula_weight 593.50
_chemical_name_systematic
;
 ?
;
_space_group_IT_number 2
_symmetry_cell_setting triclinic
_symmetry_space_group_name_Hall '-P 1'
_symmetry_space_group_name_H-M 'P -1'
_atom_sites_solution_hydrogens geom
_atom_sites_solution_primary direct
_atom_sites_solution_secondary difmap
_audit_creation_method SHELXL-97
_cell_angle_alpha 105.527(2)
_cell_angle_beta 105.796(2)
_cell_angle_gamma 102.533(2)
_cell_formula_units_Z 1
_cell_length_a 8.9180(4)
_cell_length_b 9.4400(4)
_cell_length_c 10.4490(5)
_cell_measurement_reflns_used 20143
_cell_measurement_temperature 150(2)
_cell_measurement_theta_max 30.034
_cell_measurement_theta_min 2.910
_cell_volume 774.66(6)
_computing_cell_refinement 'HKL Scalepack (Otwinski & Minor, 1997)'
_computing_data_collection 'Collect (Nonius BV, 1997-2000)'
_computing_data_reduction
;
 DENZO-SCALEPACK Z. Otwinowski and W. Minor, " 
 Processing of X-ray Diffraction Data Collected in Oscillation Mode ", 
 Methods in Enzymology, Volume 276: Macromolecular Crystallography, 
 part A, p.307-326, 1997,C.W. Carter, Jr. & R. M. Sweet, Eds., Academic Press.
;
_computing_molecular_graphics 'ORTEP3 for Windows - Farrugia, L. J. J. Appl. Crystallogr. 1997, 30, 565'
_computing_publication_material
;
 'WinGX publication routines, Farrugia, 
 L. J., J. Appl. Crystallogr., 1999, 32, 837-838
;
_computing_structure_refinement
;
 SHELXL97 -Program for Crystal Structure Analysis (Release 97-2). 
 Sheldrick, G.M., Instit\"ut f\"ur Anorganische Chemie der Universit\"at, 
 Tammanstrasse 4, D-3400 G\"ottingen, Germany, 1998 
;
_computing_structure_solution
; 
 SIR97- Altomare A., Burla M.C., Camalli M., Cascarano G.L., Giacovazzo C. , 
 Guagliardi A., Moliterni A.G.G., Polidori G.,Spagna R. 
 (1999) J. Appl. Cryst. 32, 115-119
;
_diffrn_ambient_temperature 150(2)
_diffrn_measured_fraction_theta_full 0.939
_diffrn_measured_fraction_theta_max 0.883
_diffrn_measurement_device_type 'Nonius Kappa CCD'
_diffrn_measurement_method '325 2.0 degree images with \f and \w scans'
_diffrn_radiation_monochromator graphite
_diffrn_radiation_source 'fine-focus sealed tube'
_diffrn_radiation_type MoK\a
_diffrn_radiation_wavelength 0.71073
_diffrn_reflns_av_R_equivalents 0.0428
_diffrn_reflns_av_sigmaI/netI 0.0723
_diffrn_reflns_limit_h_max 12
_diffrn_reflns_limit_h_min -12
_diffrn_reflns_limit_k_max 13
_diffrn_reflns_limit_k_min -13
_diffrn_reflns_limit_l_max 14
_diffrn_reflns_limit_l_min -13
_diffrn_reflns_number 9966
_diffrn_reflns_theta_full 25.00
_diffrn_reflns_theta_max 30.09
_diffrn_reflns_theta_min 4.14
_diffrn_standards_decay_% 0
_diffrn_standards_number 0
_exptl_absorpt_coefficient_mu 1.577
_exptl_absorpt_correction_T_max 0.6296
_exptl_absorpt_correction_T_min 0.5540
_exptl_absorpt_correction_type multi-scan
_exptl_absorpt_process_details
;
multi-scan from symmetry-related measurements 
Sortav (Blessing 1995)
;
_exptl_crystal_colour colourless
_exptl_crystal_density_diffrn 1.272
_exptl_crystal_density_method 'not measured'
_exptl_crystal_description 'irregular shape'
_exptl_crystal_F_000 320
_exptl_crystal_size_max 0.40
_exptl_crystal_size_mid 0.35
_exptl_crystal_size_min 0.30
_refine_diff_density_max 0.403
_refine_diff_density_min -0.425
_refine_diff_density_rms 0.076
_refine_ls_extinction_method none
_refine_ls_goodness_of_fit_ref 0.997
_refine_ls_hydrogen_treatment constr
_refine_ls_matrix_type full
_refine_ls_number_parameters 161
_refine_ls_number_reflns 4030
_refine_ls_number_restraints 0
_refine_ls_restrained_S_all 0.997
_refine_ls_R_factor_all 0.0635
_refine_ls_R_factor_gt 0.0363
_refine_ls_shift/su_max 0.001
_refine_ls_shift/su_mean 0.000
_refine_ls_structure_factor_coef Fsqd
_refine_ls_weighting_details 'calc w=1/[\s^2^(Fo^2^)+(0.0303P)^2^+0.0000P] where P=(Fo^2^+2Fc^2^)/3'
_refine_ls_weighting_scheme calc
_refine_ls_wR_factor_gt 0.0696
_refine_ls_wR_factor_ref 0.0758
_reflns_number_gt 3032
_reflns_number_total 4030
_reflns_threshold_expression >2sigma(I)
_cod_duplicate_entry 4306774
_cod_data_source_file ic801591d_si_004_6.cif
_cod_data_source_block h06kcm27
_cod_database_code 4306780

loop_
_symmetry_equiv_pos_as_xyz
'x, y, z'
'-x, -y, -z'

loop_
_atom_site_label
_atom_site_type_symbol
_atom_site_fract_x
_atom_site_fract_y
_atom_site_fract_z
_atom_site_U_iso_or_equiv
_atom_site_adp_type
_atom_site_occupancy
_atom_site_symmetry_multiplicity
_atom_site_calc_flag
_atom_site_refinement_flags
_atom_site_disorder_assembly
_atom_site_disorder_group
Zn Zn 0.96819(3) 0.47873(2) 0.62744(2) 0.01892(8) Uani 1 1 d . . .
O O 0.83797(15) 0.42010(13) 0.42128(13) 0.0168(3) Uani 1 1 d . . .
N1 N 0.50848(19) 0.30358(18) 0.16511(17) 0.0204(4) Uani 1 1 d . . .
N2 N 0.56834(19) 0.01044(17) 0.28841(17) 0.0197(4) Uani 1 1 d . . .
N3 N 1.03382(18) 0.28311(17) 0.29266(17) 0.0199(4) Uani 1 1 d . . .
C1 C 0.9555(3) 0.3648(2) 0.7606(2) 0.0281(5) Uani 1 1 d . . .
H1A H 1.0230 0.4375 0.8578 0.034 Uiso 1 1 calc R . .
H1B H 0.8404 0.3344 0.7567 0.034 Uiso 1 1 calc R . .
C2 C 1.0099(3) 0.2196(2) 0.7371(2) 0.0324(5) Uani 1 1 d . . .
H2A H 0.9390 0.1424 0.6442 0.049 Uiso 1 1 calc R . .
H2B H 1.0018 0.1767 0.8116 0.049 Uiso 1 1 calc R . .
H2C H 1.1238 0.2467 0.7406 0.049 Uiso 1 1 calc R . .
C3 C 0.7587(2) 0.2658(2) 0.3234(2) 0.0171(4) Uani 1 1 d . . .
C4 C 0.6616(2) 0.2655(2) 0.1769(2) 0.0189(4) Uani 1 1 d . . .
H4A H 0.7335 0.3406 0.1515 0.023 Uiso 1 1 calc R . .
H4B H 0.6353 0.1617 0.1062 0.023 Uiso 1 1 calc R . .
C5 C 0.5365(3) 0.4647(2) 0.2458(2) 0.0274(5) Uani 1 1 d . . .
H5A H 0.6098 0.5322 0.2165 0.041 Uiso 1 1 calc R . .
H5B H 0.5869 0.4838 0.3473 0.041 Uiso 1 1 calc R . .
H5C H 0.4316 0.4864 0.2281 0.041 Uiso 1 1 calc R . .
C6 C 0.4184(3) 0.2714(3) 0.0163(2) 0.0319(5) Uani 1 1 d . . .
H6A H 0.4850 0.3349 -0.0210 0.048 Uiso 1 1 calc R . .
H6B H 0.3156 0.2959 0.0071 0.048 Uiso 1 1 calc R . .
H6C H 0.3942 0.1616 -0.0374 0.048 Uiso 1 1 calc R . .
C7 C 0.6432(2) 0.1748(2) 0.3800(2) 0.0185(4) Uani 1 1 d . . .
H7A H 0.7057 0.1820 0.4769 0.022 Uiso 1 1 calc R . .
H7B H 0.5554 0.2221 0.3861 0.022 Uiso 1 1 calc R . .
C8 C 0.6135(3) -0.0947(2) 0.3607(2) 0.0273(5) Uani 1 1 d . . .
H8A H 0.5698 -0.0866 0.4379 0.041 Uiso 1 1 calc R . .
H8B H 0.7333 -0.0671 0.3996 0.041 Uiso 1 1 calc R . .
H8C H 0.5677 -0.2012 0.2930 0.041 Uiso 1 1 calc R . .
C9 C 0.3908(2) -0.0342(2) 0.2218(2) 0.0270(5) Uani 1 1 d . . .
H9A H 0.3502 -0.1389 0.1513 0.041 Uiso 1 1 calc R . .
H9B H 0.3626 0.0385 0.1750 0.041 Uiso 1 1 calc R . .
H9C H 0.3401 -0.0322 0.2942 0.041 Uiso 1 1 calc R . .
C10 C 0.8928(2) 0.1879(2) 0.3146(2) 0.0202(4) Uani 1 1 d . . .
H10A H 0.9340 0.1668 0.4033 0.024 Uiso 1 1 calc R . .
H10B H 0.8433 0.0873 0.2353 0.024 Uiso 1 1 calc R . .
C11 C 1.0187(3) 0.2352(2) 0.1417(2) 0.0302(5) Uani 1 1 d . . .
H11A H 1.1098 0.3042 0.1306 0.045 Uiso 1 1 calc R . .
H11B H 0.9145 0.2408 0.0845 0.045 Uiso 1 1 calc R . .
H11C H 1.0219 0.1287 0.1100 0.045 Uiso 1 1 calc R . .
C12 C 1.1881(2) 0.2652(2) 0.3747(2) 0.0289(5) Uani 1 1 d . . .
H12A H 1.1807 0.1555 0.3456 0.043 Uiso 1 1 calc R . .
H12B H 1.2055 0.3045 0.4761 0.043 Uiso 1 1 calc R . .
H12C H 1.2803 0.3238 0.3566 0.043 Uiso 1 1 calc R . .

loop_
_atom_site_aniso_label
_atom_site_aniso_U_11
_atom_site_aniso_U_22
_atom_site_aniso_U_33
_atom_site_aniso_U_23
_atom_site_aniso_U_13
_atom_site_aniso_U_12
Zn 0.01921(13) 0.01721(13) 0.01919(14) 0.00628(9) 0.00718(9) 0.00298(9)
O 0.0150(6) 0.0132(6) 0.0174(7) 0.0024(5) 0.0038(5) 0.0012(5)
N1 0.0187(8) 0.0201(8) 0.0182(9) 0.0056(7) 0.0028(7) 0.0038(7)
N2 0.0200(8) 0.0151(8) 0.0208(9) 0.0051(7) 0.0063(7) 0.0017(7)
N3 0.0165(8) 0.0198(8) 0.0210(9) 0.0033(7) 0.0081(7) 0.0038(7)
C1 0.0313(12) 0.0247(11) 0.0258(12) 0.0105(9) 0.0095(9) 0.0023(9)
C2 0.0294(12) 0.0319(12) 0.0320(13) 0.0153(10) 0.0043(10) 0.0050(10)
C3 0.0172(9) 0.0139(9) 0.0180(10) 0.0035(8) 0.0060(8) 0.0036(7)
C4 0.0194(10) 0.0171(9) 0.0196(10) 0.0054(8) 0.0078(8) 0.0043(8)
C5 0.0237(11) 0.0250(11) 0.0322(13) 0.0084(10) 0.0072(9) 0.0103(9)
C6 0.0299(12) 0.0380(13) 0.0253(12) 0.0103(10) 0.0047(10) 0.0129(10)
C7 0.0175(9) 0.0170(9) 0.0190(10) 0.0059(8) 0.0056(8) 0.0034(8)
C8 0.0335(12) 0.0203(10) 0.0289(12) 0.0098(9) 0.0108(10) 0.0084(9)
C9 0.0228(10) 0.0231(11) 0.0267(12) 0.0050(9) 0.0056(9) -0.0008(8)
C10 0.0190(10) 0.0170(9) 0.0232(11) 0.0065(8) 0.0074(8) 0.0035(8)
C11 0.0311(12) 0.0288(12) 0.0277(12) 0.0022(10) 0.0151(10) 0.0068(9)
C12 0.0206(11) 0.0261(11) 0.0392(14) 0.0095(10) 0.0105(9) 0.0083(9)

loop_
_atom_type_symbol
_atom_type_description
_atom_type_scat_dispersion_real
_atom_type_scat_dispersion_imag
_atom_type_scat_source
C C 0.0033 0.0016 'International Tables Vol C Tables 4.2.6.8 and 6.1.1.4'
H H 0.0000 0.0000 'International Tables Vol C Tables 4.2.6.8 and 6.1.1.4'
O O 0.0106 0.0060 'International Tables Vol C Tables 4.2.6.8 and 6.1.1.4'
N N 0.0061 0.0033 'International Tables Vol C Tables 4.2.6.8 and 6.1.1.4'
Zn Zn 0.2839 1.4301 'International Tables Vol C Tables 4.2.6.8 and 6.1.1.4'

loop_
_geom_angle_atom_site_label_1
_geom_angle_atom_site_label_2
_geom_angle_atom_site_label_3
_geom_angle
_geom_angle_site_symmetry_1
_geom_angle_site_symmetry_3
_geom_angle_publ_flag
C1 Zn O 130.74(7) . . ?
C1 Zn O 131.28(8) . 2_766 ?
O Zn O 85.28(5) . 2_766 ?
C1 Zn N3 114.05(8) . 2_766 ?
O Zn N3 100.31(6) . 2_766 ?
O Zn N3 82.94(5) 2_766 2_766 ?
C1 Zn Zn 153.12(7) . 2_766 ?
O Zn Zn 43.18(3) . 2_766 ?
O Zn Zn 42.11(3) 2_766 2_766 ?
N3 Zn Zn 92.07(4) 2_766 2_766 ?
C3 O Zn 125.26(11) . . ?
C3 O Zn 109.13(11) . 2_766 ?
Zn O Zn 94.72(5) . 2_766 ?
C6 N1 C5 109.33(16) . . ?
C6 N1 C4 108.75(16) . . ?
C5 N1 C4 112.66(14) . . ?
C9 N2 C8 110.58(15) . . ?
C9 N2 C7 113.21(16) . . ?
C8 N2 C7 113.04(15) . . ?
C11 N3 C12 107.97(17) . . ?
C11 N3 C10 111.81(15) . . ?
C12 N3 C10 109.48(15) . . ?
C11 N3 Zn 111.71(12) . 2_766 ?
C12 N3 Zn 110.78(12) . 2_766 ?
C10 N3 Zn 105.09(11) . 2_766 ?
C2 C1 Zn 117.52(15) . . ?
C2 C1 H1A 107.9 . . ?
Zn C1 H1A 107.9 . . ?
C2 C1 H1B 107.9 . . ?
Zn C1 H1B 107.9 . . ?
H1A C1 H1B 107.2 . . ?
C1 C2 H2A 109.5 . . ?
C1 C2 H2B 109.5 . . ?
H2A C2 H2B 109.5 . . ?
C1 C2 H2C 109.5 . . ?
H2A C2 H2C 109.5 . . ?
H2B C2 H2C 109.5 . . ?
O C3 C7 109.74(15) . . ?
O C3 C4 110.64(14) . . ?
C7 C3 C4 110.14(15) . . ?
O C3 C10 107.53(14) . . ?
C7 C3 C10 107.65(14) . . ?
C4 C3 C10 111.05(15) . . ?
N1 C4 C3 115.88(16) . . ?
N1 C4 H4A 108.3 . . ?
C3 C4 H4A 108.3 . . ?
N1 C4 H4B 108.3 . . ?
C3 C4 H4B 108.3 . . ?
H4A C4 H4B 107.4 . . ?
N1 C5 H5A 109.5 . . ?
N1 C5 H5B 109.5 . . ?
H5A C5 H5B 109.5 . . ?
N1 C5 H5C 109.5 . . ?
H5A C5 H5C 109.5 . . ?
H5B C5 H5C 109.5 . . ?
N1 C6 H6A 109.5 . . ?
N1 C6 H6B 109.5 . . ?
H6A C6 H6B 109.5 . . ?
N1 C6 H6C 109.5 . . ?
H6A C6 H6C 109.5 . . ?
H6B C6 H6C 109.5 . . ?
N2 C7 C3 111.91(15) . . ?
N2 C7 H7A 109.2 . . ?
C3 C7 H7A 109.2 . . ?
N2 C7 H7B 109.2 . . ?
C3 C7 H7B 109.2 . . ?
H7A C7 H7B 107.9 . . ?
N2 C8 H8A 109.5 . . ?
N2 C8 H8B 109.5 . . ?
H8A C8 H8B 109.5 . . ?
N2 C8 H8C 109.5 . . ?
H8A C8 H8C 109.5 . . ?
H8B C8 H8C 109.5 . . ?
N2 C9 H9A 109.5 . . ?
N2 C9 H9B 109.5 . . ?
H9A C9 H9B 109.5 . . ?
N2 C9 H9C 109.5 . . ?
H9A C9 H9C 109.5 . . ?
H9B C9 H9C 109.5 . . ?
N3 C10 C3 113.46(14) . . ?
N3 C10 H10A 108.9 . . ?
C3 C10 H10A 108.9 . . ?
N3 C10 H10B 108.9 . . ?
C3 C10 H10B 108.9 . . ?
H10A C10 H10B 107.7 . . ?
N3 C11 H11A 109.5 . . ?
N3 C11 H11B 109.5 . . ?
H11A C11 H11B 109.5 . . ?
N3 C11 H11C 109.5 . . ?
H11A C11 H11C 109.5 . . ?
H11B C11 H11C 109.5 . . ?
N3 C12 H12A 109.5 . . ?
N3 C12 H12B 109.5 . . ?
H12A C12 H12B 109.5 . . ?
N3 C12 H12C 109.5 . . ?
H12A C12 H12C 109.5 . . ?
H12B C12 H12C 109.5 . . ?

loop_
_geom_bond_atom_site_label_1
_geom_bond_atom_site_label_2
_geom_bond_distance
_geom_bond_site_symmetry_2
_geom_bond_publ_flag
Zn C1 1.985(2) . ?
Zn O 2.0041(12) . ?
Zn O 2.0451(12) 2_766 ?
Zn N3 2.1847(16) 2_766 ?
Zn Zn 2.9787(5) 2_766 ?
O C3 1.425(2) . ?
O Zn 2.0451(12) 2_766 ?
N1 C6 1.455(2) . ?
N1 C5 1.456(2) . ?
N1 C4 1.468(2) . ?
N2 C9 1.457(2) . ?
N2 C8 1.459(2) . ?
N2 C7 1.476(2) . ?
N3 C11 1.479(3) . ?
N3 C12 1.481(2) . ?
N3 C10 1.489(2) . ?
N3 Zn 2.1847(16) 2_766 ?
C1 C2 1.533(3) . ?
C1 H1A 0.9900 . ?
C1 H1B 0.9900 . ?
C2 H2A 0.9800 . ?
C2 H2B 0.9800 . ?
C2 H2C 0.9800 . ?
C3 C7 1.538(2) . ?
C3 C4 1.539(2) . ?
C3 C10 1.545(3) . ?
C4 H4A 0.9900 . ?
C4 H4B 0.9900 . ?
C5 H5A 0.9800 . ?
C5 H5B 0.9800 . ?
C5 H5C 0.9800 . ?
C6 H6A 0.9800 . ?
C6 H6B 0.9800 . ?
C6 H6C 0.9800 . ?
C7 H7A 0.9900 . ?
C7 H7B 0.9900 . ?
C8 H8A 0.9800 . ?
C8 H8B 0.9800 . ?
C8 H8C 0.9800 . ?
C9 H9A 0.9800 . ?
C9 H9B 0.9800 . ?
C9 H9C 0.9800 . ?
C10 H10A 0.9900 . ?
C10 H10B 0.9900 . ?
C11 H11A 0.9800 . ?
C11 H11B 0.9800 . ?
C11 H11C 0.9800 . ?
C12 H12A 0.9800 . ?
C12 H12B 0.9800 . ?
C12 H12C 0.9800 . ?
